data_7239536
loop_
_publ_author_name
'Jia, Jiangtao'
'Sun, Fuxing'
'Ma, Heping'
'Wang, Lei'
'Cai, Kun'
'Bian, Zheng'
'Gao, Lianxun'
'Zhu, Guangshan'

_publ_section_title
;
 Trigonal prism or octahedron: the conformational change of a dendritic
 six-node ligand in MOFs
;
_journal_issue 35
_journal_name_full 'Journal of Materials Chemistry A'
_journal_page_first 10112
_journal_paper_doi 10.1039/c3ta11840a
_journal_volume 1
_journal_year 2013
_chemical_formula_sum 'C H N O Zn'
_chemical_formula_weight 108.40
_space_group_IT_number 167
_space_group_name_Hall '-R 3 2"c'
_space_group_name_H-M_alt 'R -3 c :H'
_atom_sites_solution_hydrogens geom
_atom_sites_solution_primary direct
_atom_sites_solution_secondary difmap
_audit_creation_method SHELXL-97
_cell_angle_alpha 90.00
_cell_angle_beta 90.00
_cell_angle_gamma 120.00
_cell_formula_units_Z 357
_cell_length_a 19.850(3)
_cell_length_b 19.850(3)
_cell_length_c 83.91(3)
_cell_measurement_temperature 296(2)
_cell_volume 28633(12)
_computing_structure_refinement 'SHELXL-97 (Sheldrick, 1997)'
_computing_structure_solution 'SHELXS-97 (Sheldrick, 1990)'
_diffrn_ambient_temperature 296(2)
_diffrn_measured_fraction_theta_full 0.994
_diffrn_measured_fraction_theta_max 0.994
_diffrn_radiation_monochromator graphite
_diffrn_radiation_source 'fine-focus sealed tube'
_diffrn_radiation_type MoK\a
_diffrn_radiation_wavelength 0.71073
_diffrn_reflns_av_R_equivalents 0.0738
_diffrn_reflns_av_sigmaI/netI 0.0388
_diffrn_reflns_limit_h_max 23
_diffrn_reflns_limit_h_min -20
_diffrn_reflns_limit_k_max 23
_diffrn_reflns_limit_k_min -23
_diffrn_reflns_limit_l_max 98
_diffrn_reflns_limit_l_min -99
_diffrn_reflns_number 42358
_diffrn_reflns_theta_full 25.00
_diffrn_reflns_theta_max 25.00
_diffrn_reflns_theta_min 1.28
_exptl_absorpt_coefficient_mu 7.387
_exptl_crystal_density_diffrn 2.244
_exptl_crystal_density_method 'not measured'
_exptl_crystal_F_000 18564
_refine_diff_density_max 1.582
_refine_diff_density_min -3.059
_refine_diff_density_rms 0.254
_refine_ls_extinction_method none
_refine_ls_goodness_of_fit_ref 1.384
_refine_ls_hydrogen_treatment mixed
_refine_ls_matrix_type full
_refine_ls_number_parameters 274
_refine_ls_number_reflns 5581
_refine_ls_number_restraints 18
_refine_ls_restrained_S_all 1.400
_refine_ls_R_factor_all 0.1450
_refine_ls_R_factor_gt 0.1155
_refine_ls_shift/su_max 7.170
_refine_ls_shift/su_mean 0.062
_refine_ls_structure_factor_coef Fsqd
_refine_ls_weighting_details 'calc w=1/[\s^2^(Fo^2^)+(0.2000P)^2^+0.0000P] where P=(Fo^2^+2Fc^2^)/3'
_refine_ls_weighting_scheme calc
_refine_ls_wR_factor_gt 0.3348
_refine_ls_wR_factor_ref 0.3580
_reflns_number_gt 3781
_reflns_number_total 5581
_reflns_threshold_expression >2sigma(I)
_cod_data_source_file c3ta11840a.txt
_cod_data_source_block Zn
_cod_original_cell_volume 28632(11)
_cod_database_code 7239536

loop_
_symmetry_equiv_pos_as_xyz
'x, y, z'
'-y, x-y, z'
'-x+y, -x, z'
'y, x, -z+1/2'
'x-y, -y, -z+1/2'
'-x, -x+y, -z+1/2'
'x+2/3, y+1/3, z+1/3'
'-y+2/3, x-y+1/3, z+1/3'
'-x+y+2/3, -x+1/3, z+1/3'
'y+2/3, x+1/3, -z+5/6'
'x-y+2/3, -y+1/3, -z+5/6'
'-x+2/3, -x+y+1/3, -z+5/6'
'x+1/3, y+2/3, z+2/3'
'-y+1/3, x-y+2/3, z+2/3'
'-x+y+1/3, -x+2/3, z+2/3'
'y+1/3, x+2/3, -z+7/6'
'x-y+1/3, -y+2/3, -z+7/6'
'-x+1/3, -x+y+2/3, -z+7/6'
'-x, -y, -z'
'y, -x+y, -z'
'x-y, x, -z'
'-y, -x, z-1/2'
'-x+y, y, z-1/2'
'x, x-y, z-1/2'
'-x+2/3, -y+1/3, -z+1/3'
'y+2/3, -x+y+1/3, -z+1/3'
'x-y+2/3, x+1/3, -z+1/3'
'-y+2/3, -x+1/3, z-1/6'
'-x+y+2/3, y+1/3, z-1/6'
'x+2/3, x-y+1/3, z-1/6'
'-x+1/3, -y+2/3, -z+2/3'
'y+1/3, -x+y+2/3, -z+2/3'
'x-y+1/3, x+2/3, -z+2/3'
'-y+1/3, -x+2/3, z+1/6'
'-x+y+1/3, y+2/3, z+1/6'
'x+1/3, x-y+2/3, z+1/6'

loop_
_atom_site_label
_atom_site_type_symbol
_atom_site_fract_x
_atom_site_fract_y
_atom_site_fract_z
_atom_site_U_iso_or_equiv
_atom_site_adp_type
_atom_site_occupancy
_atom_site_symmetry_multiplicity
_atom_site_calc_flag
_atom_site_refinement_flags
C1 C 0.6988(4) 1.1695(4) -0.01632(8) 0.0473(17) Uani 1 1 d .
H1 H 0.7170 1.2031 -0.0250 0.09(3) Uiso 1 1 calc R
C2 C 0.6364(4) 1.1350(4) 0.00899(8) 0.0469(17) Uani 1 1 d .
H2 H 0.6156 1.1468 0.0178 0.049(19) Uiso 1 1 calc R
C3 C 0.6688(4) 1.1889(4) -0.00337(8) 0.0411(15) Uani 1 1 d .
C4 C 0.5915(4) 1.0055(4) 0.02085(8) 0.0479(17) Uani 1 1 d .
C5 C 0.5051(4) 0.8896(4) 0.04320(8) 0.0476(17) Uani 1 1 d .
C6 C 0.6344(4) 1.0647(4) 0.00853(8) 0.0465(17) Uani 1 1 d .
C7 C 0.7029(4) 1.1027(4) -0.01687(8) 0.0493(18) Uani 1 1 d .
C8 C 0.4555(5) 0.8255(4) 0.05429(9) 0.0510(18) Uani 1 1 d .
C9 C 0.7440(5) 1.0886(5) -0.02986(9) 0.060(2) Uani 1 1 d .
C10 C 0.5208(5) 0.9940(5) 0.02651(9) 0.057(2) Uani 1 1 d .
H10 H 0.5016 1.0252 0.0227 1.0(3) Uiso 1 1 calc R
C11 C 0.6177(5) 0.9570(5) 0.02677(8) 0.0543(19) Uani 1 1 d .
H11 H 0.6645 0.9629 0.0231 0.07(2) Uiso 1 1 calc R
C12 C 0.7425(5) 1.1090(5) -0.04552(8) 0.057(2) Uani 1 1 d .
H12 H 0.7137 1.1326 -0.0482 0.05(2) Uiso 1 1 calc R
C13 C 0.4798(5) 0.9389(4) 0.03725(9) 0.0545(19) Uani 1 1 d .
H13 H 0.4329 0.9332 0.0409 0.06(2) Uiso 1 1 calc R
C14 C 0.5756(5) 0.9008(5) 0.03791(9) 0.0541(18) Uani 1 1 d .
H14 H 0.5948 0.8700 0.0419 0.06(2) Uiso 1 1 calc R
C15 C 0.6696(4) 1.0495(4) -0.00444(8) 0.0522(18) Uani 1 1 d .
H15 H 0.6708 1.0032 -0.0047 0.07(2) Uiso 1 1 calc R
C16 C 0.7823(6) 1.0953(5) -0.05727(10) 0.069(2) Uani 1 1 d .
H16 H 0.7800 1.1099 -0.0677 0.09(3) Uiso 1 1 calc R
C17 C 0.8261(7) 1.0601(7) -0.05381(12) 0.091(3) Uani 1 1 d .
C18 C 0.7879(8) 1.0516(8) -0.02657(12) 0.104(4) Uani 1 1 d U
H18 H 0.7910 1.0376 -0.0161 2(3) Uiso 1 1 calc R
C19 C 0.8246(8) 1.0366(9) -0.03804(14) 0.113(4) Uani 1 1 d U
H19 H 0.8502 1.0095 -0.0355 0.17(6) Uiso 1 1 calc R
C21 C 0.5219(4) 1.1871(4) -0.00206(11) 0.055(2) Uani 1 1 d .
H21A H 0.5137 1.1673 0.0086 0.10(4) Uiso 1 1 calc R
H21B H 0.5243 1.1504 -0.0092 0.14(5) Uiso 1 1 calc R
H21C H 0.4797 1.1949 -0.0051 0.06(2) Uiso 1 1 calc R
C22 C 0.5103(8) 0.7100(9) 0.10050(17) 0.120(5) Uani 1 1 d .
C23 C 0.5961(4) 1.2622(4) -0.00285(8) 0.0416(16) Uani 1 1 d .
C24 C 0.6677(4) 1.2643(4) -0.00286(7) 0.0404(15) Uani 1 1 d .
O1 O 0.3333 0.6667 0.07937(8) 0.0363(17) Uani 1 3 d S
O2 O 0.4786(3) 0.7789(4) 0.05791(7) 0.0632(15) Uani 1 1 d .
O3 O 0.5253(4) 0.7190(4) 0.08657(9) 0.092(2) Uani 1 1 d .
O4 O 0.4391(9) 0.6772(11) 0.1043(2) 0.250(8) Uani 1 1 d U
O5 O 0.3943(3) 0.8218(3) 0.05915(7) 0.0635(15) Uani 1 1 d .
Zn1 Zn 0.43718(4) 0.69057(5) 0.072663(8) 0.0413(4) Uani 1 1 d .
Zn2 Zn 0.3333 0.6667 0.10347(3) 0.1159(10) Uani 1 3 d S

loop_
_atom_site_aniso_label
_atom_site_aniso_U_11
_atom_site_aniso_U_22
_atom_site_aniso_U_33
_atom_site_aniso_U_23
_atom_site_aniso_U_13
_atom_site_aniso_U_12
C1 0.049(4) 0.051(4) 0.041(4) 0.006(3) 0.011(3) 0.025(4)
C2 0.053(4) 0.051(4) 0.041(4) 0.001(3) 0.012(3) 0.029(4)
C3 0.042(4) 0.039(4) 0.047(4) 0.005(3) 0.007(3) 0.024(3)
C4 0.052(4) 0.044(4) 0.046(4) 0.002(3) 0.010(3) 0.023(3)
C5 0.052(4) 0.052(4) 0.043(4) 0.005(3) 0.006(3) 0.029(4)
C6 0.051(4) 0.043(4) 0.045(4) 0.007(3) 0.012(3) 0.023(3)
C7 0.056(4) 0.052(4) 0.045(4) 0.005(3) 0.016(3) 0.031(4)
C8 0.058(5) 0.048(4) 0.047(4) 0.009(3) 0.009(3) 0.027(4)
C9 0.074(6) 0.065(5) 0.057(4) 0.012(4) 0.024(4) 0.048(5)
C10 0.061(5) 0.058(5) 0.059(4) 0.010(4) 0.016(4) 0.035(4)
C11 0.057(5) 0.060(5) 0.056(4) 0.012(4) 0.012(4) 0.037(4)
C12 0.070(5) 0.061(5) 0.047(4) 0.007(4) 0.020(4) 0.038(4)
C13 0.055(5) 0.055(5) 0.056(4) 0.017(4) 0.025(4) 0.030(4)
C14 0.053(4) 0.055(5) 0.059(4) 0.012(4) 0.009(4) 0.031(4)
C15 0.062(5) 0.047(4) 0.054(4) 0.006(3) 0.014(4) 0.032(4)
C16 0.087(7) 0.064(6) 0.054(5) 0.002(4) 0.021(4) 0.036(5)
C17 0.116(9) 0.103(8) 0.079(6) 0.020(6) 0.050(6) 0.075(7)
C18 0.146(9) 0.152(9) 0.074(6) 0.041(6) 0.050(6) 0.120(8)
C19 0.148(10) 0.161(11) 0.094(7) 0.032(7) 0.048(7) 0.126(9)
C21 0.038(4) 0.044(4) 0.078(6) -0.006(4) 0.003(4) 0.018(4)
C22 0.081(9) 0.139(12) 0.101(9) 0.030(8) -0.041(7) 0.024(8)
C23 0.046(4) 0.045(4) 0.036(3) -0.007(3) 0.001(3) 0.025(3)
C24 0.045(4) 0.043(4) 0.035(3) 0.002(3) 0.006(3) 0.023(3)
O1 0.041(3) 0.041(3) 0.027(3) 0.000 0.000 0.0204(13)
O2 0.059(4) 0.068(4) 0.067(3) 0.026(3) 0.017(3) 0.035(3)
O3 0.095(6) 0.088(5) 0.085(5) -0.012(4) -0.049(4) 0.041(4)
O4 0.154(10) 0.323(16) 0.195(11) 0.037(11) -0.115(9) 0.061(10)
O5 0.064(4) 0.063(4) 0.071(4) 0.025(3) 0.027(3) 0.037(3)
Zn1 0.0432(6) 0.0441(6) 0.0363(5) -0.0021(3) -0.0036(3) 0.0216(4)
Zn2 0.1396(15) 0.1396(15) 0.0684(14) 0.000 0.000 0.0698(8)

loop_
_atom_type_symbol
_atom_type_description
_atom_type_scat_dispersion_real
_atom_type_scat_dispersion_imag
_atom_type_scat_source
C C 0.0033 0.0016 'International Tables Vol C Tables 4.2.6.8 and 6.1.1.4'
H H 0.0000 0.0000 'International Tables Vol C Tables 4.2.6.8 and 6.1.1.4'
N N 0.0061 0.0033 'International Tables Vol C Tables 4.2.6.8 and 6.1.1.4'
O O 0.0106 0.0060 'International Tables Vol C Tables 4.2.6.8 and 6.1.1.4'
Zn Zn 0.2839 1.4301 'International Tables Vol C Tables 4.2.6.8 and 6.1.1.4'

loop_
_geom_angle_atom_site_label_1
_geom_angle_atom_site_label_2
_geom_angle_atom_site_label_3
_geom_angle
_geom_angle_site_symmetry_1
_geom_angle_site_symmetry_3
C7 C1 C3 122.6(6) . .
C6 C2 C3 121.7(6) . .
C1 C3 C2 117.9(6) . .
C1 C3 C24 121.4(6) . .
C2 C3 C24 120.7(6) . .
C11 C4 C10 117.3(7) . .
C11 C4 C6 122.4(7) . .
C10 C4 C6 120.3(7) . .
C14 C5 C13 117.7(7) . .
C14 C5 C8 121.6(7) . .
C13 C5 C8 120.6(7) . .
C2 C6 C15 118.3(6) . .
C2 C6 C4 120.1(6) . .
C15 C6 C4 121.5(6) . .
C1 C7 C15 118.3(6) . .
C1 C7 C9 121.1(6) . .
C15 C7 C9 120.5(7) . .
O2 C8 O5 125.5(7) . .
O2 C8 C5 116.9(7) . .
O5 C8 C5 117.6(7) . .
C12 C9 C18 116.5(7) . .
C12 C9 C7 123.7(7) . .
C18 C9 C7 119.8(7) . .
C13 C10 C4 121.3(8) . .
C14 C11 C4 121.3(7) . .
C16 C12 C9 121.8(8) . .
C10 C13 C5 122.0(7) . .
C11 C14 C5 120.4(7) . .
C7 C15 C6 120.9(7) . .
C12 C16 C17 121.1(8) . .
C19 C17 C16 116.8(8) . .
C19 C17 C22 121.6(11) . 29
C16 C17 C22 121.5(11) . 29
C19 C18 C9 121.5(10) . .
C18 C19 C17 122.2(11) . .
O3 C22 O4 116.8(12) . .
O3 C22 C17 124.0(14) . 35_545
O4 C22 C17 118.9(13) . 35_545
C24 C23 C24 118.3(7) 3_575 .
C24 C23 C21 120.9(7) 3_575 .
C24 C23 C21 120.8(7) . .
C23 C24 C23 121.7(7) 2_775 .
C23 C24 C3 119.0(6) 2_775 .
C23 C24 C3 119.3(6) . .
Zn1 O1 Zn1 112.06(17) . 3_565
Zn1 O1 Zn1 112.05(17) . 2_665
Zn1 O1 Zn1 112.05(17) 3_565 2_665
Zn1 O1 Zn2 106.75(19) . .
Zn1 O1 Zn2 106.75(19) 3_565 .
Zn1 O1 Zn2 106.75(19) 2_665 .
C8 O2 Zn1 131.7(5) . .
C22 O3 Zn1 115.1(9) . .
C22 O4 Zn2 152.6(14) . .
C8 O5 Zn1 132.4(5) . 2_665
O3 Zn1 O1 125.9(3) . .
O3 Zn1 O5 106.6(3) . 3_565
O1 Zn1 O5 108.71(19) . 3_565
O3 Zn1 O2 101.9(3) . .
O1 Zn1 O2 108.6(2) . .
O5 Zn1 O2 102.7(3) 3_565 .
O1 Zn2 O4 92.0(5) . 3_565
O1 Zn2 O4 92.0(5) . 2_665
O4 Zn2 O4 119.88(6) 3_565 2_665
O1 Zn2 O4 92.0(5) . .
O4 Zn2 O4 119.88(6) 3_565 .
O4 Zn2 O4 119.89(6) 2_665 .

loop_
_geom_bond_atom_site_label_1
_geom_bond_atom_site_label_2
_geom_bond_distance
_geom_bond_site_symmetry_2
C1 C7 1.367(10) .
C1 C3 1.383(9) .
C2 C6 1.376(10) .
C2 C3 1.395(9) .
C3 C24 1.508(9) .
C4 C11 1.393(10) .
C4 C10 1.389(10) .
C4 C6 1.474(9) .
C5 C14 1.377(10) .
C5 C13 1.396(10) .
C5 C8 1.484(10) .
C6 C15 1.406(9) .
C7 C15 1.394(9) .
C7 C9 1.470(9) .
C8 O2 1.260(9) .
C8 O5 1.249(9) .
C9 C12 1.380(11) .
C9 C18 1.420(13) .
C10 C13 1.334(10) .
C11 C14 1.373(10) .
C12 C16 1.373(10) .
C16 C17 1.392(14) .
C17 C19 1.398(15) .
C17 C22 1.445(14) 29
C18 C19 1.328(13) .
C21 C23 1.484(10) .
C22 O3 1.197(15) .
C22 O4 1.27(2) .
C22 C17 1.445(14) 35_545
C23 C24 1.386(9) 3_575
C23 C24 1.402(9) .
C24 C23 1.386(9) 2_775
O1 Zn1 1.953(2) .
O1 Zn1 1.953(2) 3_565
O1 Zn1 1.953(2) 2_665
O1 Zn2 2.022(7) .
O2 Zn1 1.959(5) .
O3 Zn1 1.936(6) .
O4 Zn2 2.003(17) .
O5 Zn1 1.959(5) 2_665
Zn1 O5 1.958(5) 3_565
Zn2 O4 2.003(18) 3_565
Zn2 O4 2.003(17) 2_665
